data_7104517
loop_
_publ_author_name
'Falvello, Larry R'
'Llusar, Rosa'
'Triguero, Sonia'
'Vicent, Cristian'

_publ_section_title
;
 A three-dimensional adamantane-like nanoscopic cage built from four
 iodide-bridged triangular Mo3S7 cluster units.
;
_journal_issue 23
_journal_name_full 'Chemical communications (Cambridge, England)'
_journal_page_first 3440
_journal_page_last 3442
_journal_paper_doi 10.1039/b823223g
_journal_volume 34
_journal_year 2009
_chemical_formula_sum 'C78 H72 I19 Mo12 O2 P3 S28'
_chemical_formula_weight 5594.33
_chemical_name_systematic
;
?
;
_space_group_IT_number 218
_symmetry_cell_setting cubic
_symmetry_space_group_name_Hall 'P -4n 2 3'
_symmetry_space_group_name_H-M 'P -4 3 n'
_atom_sites_solution_hydrogens geom
_atom_sites_solution_primary direct
_atom_sites_solution_secondary difmap
_audit_creation_method SHELXL-97
_cell_angle_alpha 90.00
_cell_angle_beta 90.00
_cell_angle_gamma 90.00
_cell_formula_units_Z 2
_cell_length_a 19.086(4)
_cell_length_b 19.086(4)
_cell_length_c 19.086(4)
_cell_measurement_reflns_used 7919
_cell_measurement_temperature 100(2)
_cell_measurement_theta_max 28.79
_cell_measurement_theta_min 2.39
_cell_volume 6953(3)
_computing_cell_refinement 'SAINT V6.02A (Bruker, 2000)'
_computing_data_collection 'SMART V5.624 (Bruker, 2001)'
_computing_data_reduction 'SAINT V6.02A (Bruker, 2000)'
_computing_molecular_graphics 'Diamond (Brandenburg, 2007)'
_computing_publication_material 'SHELXL-97 (Sheldrick, 1997)'
_computing_structure_refinement 'SHELXL-97 (Sheldrick, 1997)'
_computing_structure_solution 'SHELXS-97 (Sheldrick, 1990)'
_diffrn_ambient_temperature 100(2)
_diffrn_detector_area_resol_mean 85.3
_diffrn_measured_fraction_theta_full 0.987
_diffrn_measured_fraction_theta_max 0.987
_diffrn_measurement_device_type 'D8 Apex'
_diffrn_measurement_method \w-scans
_diffrn_radiation_monochromator graphite
_diffrn_radiation_source 'fine-focus sealed tube'
_diffrn_radiation_type MoK\a
_diffrn_radiation_wavelength 0.71073
_diffrn_reflns_av_R_equivalents 0.0808
_diffrn_reflns_av_sigmaI/netI 0.0265
_diffrn_reflns_limit_h_max 23
_diffrn_reflns_limit_h_min -23
_diffrn_reflns_limit_k_max 23
_diffrn_reflns_limit_k_min -23
_diffrn_reflns_limit_l_max 23
_diffrn_reflns_limit_l_min -23
_diffrn_reflns_number 51071
_diffrn_reflns_theta_full 25.99
_diffrn_reflns_theta_max 25.99
_diffrn_reflns_theta_min 4.27
_exptl_absorpt_coefficient_mu 5.753
_exptl_absorpt_correction_T_max 1.0000
_exptl_absorpt_correction_T_min 0.7327
_exptl_absorpt_correction_type multi-scan
_exptl_absorpt_process_details 'SADABS (Bruker, 2002)'
_exptl_crystal_colour red
_exptl_crystal_density_diffrn 2.672
_exptl_crystal_density_method 'not measured'
_exptl_crystal_description irregular
_exptl_crystal_F_000 5120
_exptl_crystal_size_max 0.39
_exptl_crystal_size_mid 0.06
_exptl_crystal_size_min 0.01
_refine_diff_density_max 1.401
_refine_diff_density_min -0.903
_refine_diff_density_rms 0.170
_refine_ls_abs_structure_details 'refinement of absolute structure parameter (Flack, 1983)'
_refine_ls_abs_structure_Flack 0.05(6)
_refine_ls_extinction_method none
_refine_ls_goodness_of_fit_ref 1.158
_refine_ls_hydrogen_treatment constr
_refine_ls_matrix_type full
_refine_ls_number_parameters 124
_refine_ls_number_reflns 2278
_refine_ls_number_restraints 56
_refine_ls_restrained_S_all 1.144
_refine_ls_R_factor_all 0.0699
_refine_ls_R_factor_gt 0.0532
_refine_ls_shift/su_max 0.001
_refine_ls_shift/su_mean 0.000
_refine_ls_structure_factor_coef Fsqd
_refine_ls_weighting_details 'calc w=1/[\s^2^(Fo^2^)+(0.0497P)^2^+70.9584P] where P=(Fo^2^+2Fc^2^)/3'
_refine_ls_weighting_scheme calc
_refine_ls_wR_factor_gt 0.1195
_refine_ls_wR_factor_ref 0.1275
_reflns_number_gt 1760
_reflns_number_total 2278
_reflns_threshold_expression I>2\s(I)
_cod_data_source_file b823223g.txt
_cod_data_source_block (PPh4)3[2]
_cod_database_code 7104517

loop_
_symmetry_equiv_pos_as_xyz
'x, y, z'
'y+1/2, -x+1/2, -z+1/2'
'-x, -y, z'
'-y+1/2, x+1/2, -z+1/2'
'x, -y, -z'
'-y+1/2, -x+1/2, z+1/2'
'-x, y, -z'
'y+1/2, x+1/2, z+1/2'
'z, x, y'
'x+1/2, -z+1/2, -y+1/2'
'-z, -x, y'
'-x+1/2, z+1/2, -y+1/2'
'z, -x, -y'
'-x+1/2, -z+1/2, y+1/2'
'-z, x, -y'
'x+1/2, z+1/2, y+1/2'
'y, z, x'
'z+1/2, y+1/2, x+1/2'
'z+1/2, -y+1/2, -x+1/2'
'-z+1/2, -y+1/2, x+1/2'
'-z+1/2, y+1/2, -x+1/2'
'y, -z, -x'
'-y, -z, x'
'-y, z, -x'

loop_
_atom_site_label
_atom_site_type_symbol
_atom_site_fract_x
_atom_site_fract_y
_atom_site_fract_z
_atom_site_U_iso_or_equiv
_atom_site_adp_type
_atom_site_occupancy
_atom_site_symmetry_multiplicity
_atom_site_calc_flag
_atom_site_refinement_flags
_atom_site_disorder_assembly
_atom_site_disorder_group
Mo1 Mo 0.40213(7) 0.40414(7) 0.30174(6) 0.0361(3) Uani 1 1 d . . .
I1 I 0.5000 0.5000 0.23434(6) 0.0403(3) Uani 1 2 d S . .
I2 I 0.37356(5) 0.37984(5) 0.16082(5) 0.0405(2) Uani 1 1 d . . .
I3 I 0.5000 0.5000 0.5000 0.0428(7) Uani 1 12 d S . .
S1 S 0.49930(18) 0.37914(19) 0.37689(19) 0.0395(7) Uani 1 1 d . . .
S2 S 0.48754(18) 0.3059(2) 0.3019(2) 0.0395(8) Uani 1 1 d . . .
S3 S 0.31662(17) 0.31662(17) 0.31662(17) 0.0357(12) Uani 1 3 d S . .
P1 P 0.0000 0.5000 0.2500 0.0372(16) Uani 1 4 d S . .
C1 C 0.0716(9) 0.4758(9) 0.1932(9) 0.052(4) Uani 1 1 d . . .
C2 C 0.1401(8) 0.4968(8) 0.2094(9) 0.048(4) Uani 1 1 d . . .
H2 H 0.1500 0.5224 0.2509 0.058 Uiso 1 1 calc R . .
C3 C 0.1918(9) 0.4794(9) 0.1637(10) 0.051(4) Uani 1 1 d . . .
H3 H 0.2383 0.4944 0.1730 0.061 Uiso 1 1 calc R . .
C4 C 0.1790(10) 0.4407(9) 0.1046(10) 0.059(5) Uani 1 1 d . . .
H4 H 0.2167 0.4254 0.0759 0.071 Uiso 1 1 calc R . .
C5 C 0.1128(12) 0.4249(11) 0.0876(11) 0.079(7) Uani 1 1 d . . .
H5 H 0.1032 0.4029 0.0440 0.095 Uiso 1 1 calc R . .
C6 C 0.0593(10) 0.4396(10) 0.1320(10) 0.059(5) Uani 1 1 d . . .
H6 H 0.0131 0.4250 0.1208 0.071 Uiso 1 1 calc R . .
C7 C 0.2058(12) 0.2058(12) 0.2058(12) 0.028(4) Uani 0.25 3 d SPDU . .
O1 O 0.1560(12) 0.1560(12) 0.1560(12) 0.026(5) Uani 0.25 3 d SPDU . .
C8 C 0.178(2) 0.2741(10) 0.1762(18) 0.028(4) Uani 0.3333 1 d PDU . .
O1Z O 0.171(5) 0.253(3) 0.182(3) 0.028(4) Uani 0.0833 1 d PDU . .
C7Z C 0.1992(15) 0.1984(14) 0.1696(14) 0.028(4) Uani 0.0833 1 d PDU . .

loop_
_atom_site_aniso_label
_atom_site_aniso_U_11
_atom_site_aniso_U_22
_atom_site_aniso_U_33
_atom_site_aniso_U_23
_atom_site_aniso_U_13
_atom_site_aniso_U_12
Mo1 0.0362(7) 0.0351(7) 0.0371(6) -0.0021(6) -0.0014(6) -0.0035(5)
I1 0.0427(8) 0.0436(8) 0.0346(6) 0.000 0.000 -0.0097(6)
I2 0.0403(6) 0.0450(6) 0.0361(5) -0.0042(4) -0.0006(4) -0.0027(4)
I3 0.0428(7) 0.0428(7) 0.0428(7) 0.000 0.000 0.000
S1 0.0366(16) 0.042(2) 0.040(2) -0.0017(14) -0.0026(16) -0.0006(16)
S2 0.0378(19) 0.040(2) 0.041(2) -0.0030(14) 0.0014(16) -0.0035(16)
S3 0.0357(12) 0.0357(12) 0.0357(12) -0.0033(13) -0.0033(13) -0.0033(13)
P1 0.035(2) 0.035(2) 0.041(4) 0.000 0.000 0.000
C1 0.048(10) 0.052(10) 0.057(11) 0.008(8) 0.010(8) 0.003(8)
C2 0.051(10) 0.031(8) 0.062(10) 0.001(8) -0.006(8) 0.015(8)
C3 0.043(9) 0.051(10) 0.059(10) 0.002(8) 0.008(8) 0.003(8)
C4 0.051(11) 0.056(10) 0.070(13) -0.020(9) 0.033(9) -0.011(9)
C5 0.103(17) 0.075(13) 0.060(12) -0.033(10) 0.038(13) -0.029(12)
C6 0.048(10) 0.066(12) 0.062(12) -0.026(10) 0.006(9) -0.014(8)
C7 0.028(4) 0.028(4) 0.028(4) 0.007(4) 0.007(4) 0.007(4)
O1 0.026(5) 0.026(5) 0.026(5) 0.006(5) 0.006(5) 0.006(5)
C8 0.029(5) 0.026(5) 0.029(5) 0.008(5) 0.008(5) 0.005(5)
O1Z 0.029(5) 0.026(5) 0.029(5) 0.008(5) 0.008(5) 0.005(5)
C7Z 0.028(4) 0.028(4) 0.028(4) 0.007(4) 0.007(4) 0.007(4)

loop_
_atom_type_symbol
_atom_type_description
_atom_type_scat_dispersion_real
_atom_type_scat_dispersion_imag
_atom_type_scat_source
C C 0.0033 0.0016 'International Tables Vol C Tables 4.2.6.8 and 6.1.1.4'
H H 0.0000 0.0000 'International Tables Vol C Tables 4.2.6.8 and 6.1.1.4'
I I -0.4742 1.8119 'International Tables Vol C Tables 4.2.6.8 and 6.1.1.4'
Mo Mo -1.6832 0.6857 'International Tables Vol C Tables 4.2.6.8 and 6.1.1.4'
P P 0.1023 0.0942 'International Tables Vol C Tables 4.2.6.8 and 6.1.1.4'
S S 0.1246 0.1234 'International Tables Vol C Tables 4.2.6.8 and 6.1.1.4'
O O 0.0106 0.0060 'International Tables Vol C Tables 4.2.6.8 and 6.1.1.4'

loop_
_geom_angle_atom_site_label_1
_geom_angle_atom_site_label_2
_geom_angle_atom_site_label_3
_geom_angle
_geom_angle_site_symmetry_1
_geom_angle_site_symmetry_3
_geom_angle_publ_flag
S3 Mo1 S1 108.97(12) . 9 ?
S3 Mo1 S1 108.89(12) . . ?
S1 Mo1 S1 86.41(17) 9 . ?
S3 Mo1 S2 85.37(9) . . ?
S1 Mo1 S2 134.84(13) 9 . ?
S1 Mo1 S2 48.72(12) . . ?
S3 Mo1 S2 85.23(10) . 9 ?
S1 Mo1 S2 48.67(12) 9 9 ?
S1 Mo1 S2 134.74(13) . 9 ?
S2 Mo1 S2 170.57(14) . 9 ?
S3 Mo1 Mo1 54.43(8) . 17 ?
S1 Mo1 Mo1 96.47(9) 9 17 ?
S1 Mo1 Mo1 55.04(10) . 17 ?
S2 Mo1 Mo1 56.72(11) . 17 ?
S2 Mo1 Mo1 116.40(11) 9 17 ?
S3 Mo1 Mo1 54.43(7) . 9 ?
S1 Mo1 Mo1 55.13(10) 9 9 ?
S1 Mo1 Mo1 96.41(9) . 9 ?
S2 Mo1 Mo1 116.62(11) . 9 ?
S2 Mo1 Mo1 56.51(11) 9 9 ?
Mo1 Mo1 Mo1 60.0 17 9 ?
S3 Mo1 I2 82.09(10) . . ?
S1 Mo1 I2 133.19(10) 9 . ?
S1 Mo1 I2 134.26(10) . . ?
S2 Mo1 I2 90.21(10) . . ?
S2 Mo1 I2 89.25(10) 9 . ?
Mo1 Mo1 I2 124.07(5) 17 . ?
Mo1 Mo1 I2 123.40(5) 9 . ?
S3 Mo1 I1 160.70(11) . . ?
S1 Mo1 I1 85.70(10) 9 . ?
S1 Mo1 I1 83.86(10) . . ?
S2 Mo1 I1 93.07(10) . . ?
S2 Mo1 I1 96.05(10) 9 . ?
Mo1 Mo1 I1 138.44(6) 17 . ?
Mo1 Mo1 I1 140.60(6) 9 . ?
I2 Mo1 I1 78.67(4) . . ?
Mo1 I1 Mo1 127.61(6) 3_665 . ?
S2 S1 Mo1 68.27(15) . 17 ?
S2 S1 Mo1 68.02(15) . . ?
Mo1 S1 Mo1 69.83(10) 17 . ?
S1 S2 Mo1 63.26(15) . . ?
S1 S2 Mo1 63.06(15) . 17 ?
Mo1 S2 Mo1 66.77(11) . 17 ?
Mo1 S3 Mo1 71.14(15) . 17 ?
Mo1 S3 Mo1 71.14(15) . 9 ?
Mo1 S3 Mo1 71.14(15) 17 9 ?
C1 P1 C1 111.2(6) . 4 ?
C1 P1 C1 106.1(12) . 3_565 ?
C1 P1 C1 111.2(6) 4 3_565 ?
C1 P1 C1 111.2(6) . 2_455 ?
C1 P1 C1 106.1(12) 4 2_455 ?
C1 P1 C1 111.2(6) 3_565 2_455 ?
C6 C1 C2 119.3(16) . . ?
C6 C1 P1 120.6(14) . . ?
C2 C1 P1 120.0(14) . . ?
C3 C2 C1 117.8(17) . . ?
C3 C2 H2 121.1 . . ?
C1 C2 H2 121.1 . . ?
C2 C3 C4 122.0(16) . . ?
C2 C3 H3 119.0 . . ?
C4 C3 H3 119.0 . . ?
C5 C4 C3 119.3(16) . . ?
C5 C4 H4 120.3 . . ?
C3 C4 H4 120.3 . . ?
C4 C5 C6 120.8(19) . . ?
C4 C5 H5 119.6 . . ?
C6 C5 H5 119.6 . . ?
C5 C6 C1 120.4(18) . . ?
C5 C6 H6 119.8 . . ?
C1 C6 H6 119.8 . . ?
O1Z C7 C8 113(5) . 9 ?
O1Z C7 C8 128(5) . 17 ?
C8 C7 C8 119.4(4) 9 17 ?
O1 C7Z C8 119.1(17) . . ?
O1 C7Z C8 119.7(18) . 17 ?
C8 C7Z C8 121(3) 17 . ?

loop_
_geom_bond_atom_site_label_1
_geom_bond_atom_site_label_2
_geom_bond_distance
_geom_bond_site_symmetry_2
_geom_bond_publ_flag
Mo1 S3 2.353(4) . ?
Mo1 S1 2.390(4) 9 ?
Mo1 S1 2.393(4) . ?
Mo1 S2 2.484(4) . ?
Mo1 S2 2.490(4) 9 ?
Mo1 Mo1 2.737(2) 17 ?
Mo1 Mo1 2.737(2) 9 ?
Mo1 I2 2.7831(16) . ?
Mo1 I1 2.9140(14) . ?
I1 Mo1 2.9140(14) 3_665 ?
S1 S2 2.013(5) . ?
S1 Mo1 2.390(4) 17 ?
S2 Mo1 2.490(4) 17 ?
S3 Mo1 2.353(4) 17 ?
S3 Mo1 2.353(4) 9 ?
P1 C1 1.804(17) . ?
C1 C6 1.38(3) . ?
C1 C2 1.40(2) . ?
C2 C3 1.36(2) . ?
C2 H2 0.9500 . ?
C3 C4 1.37(2) . ?
C3 H3 0.9500 . ?
C4 C5 1.34(3) . ?
C4 H4 0.9500 . ?
C5 C6 1.36(3) . ?
C5 H5 0.9500 . ?
C6 H6 0.9500 . ?
C7 O1Z 1.22(2) . ?
C7 C8 1.517(16) . ?
O1 C7Z 1.18(2) . ?
C8 C7Z 1.507(19) . ?
C7Z C8 1.499(19) 17 ?

loop_
_geom_torsion_atom_site_label_1
_geom_torsion_atom_site_label_2
_geom_torsion_atom_site_label_3
_geom_torsion_atom_site_label_4
_geom_torsion
_geom_torsion_site_symmetry_1
_geom_torsion_site_symmetry_2
_geom_torsion_site_symmetry_3
_geom_torsion_site_symmetry_4
_geom_torsion_publ_flag
C1 P1 C1 C6 -159.0(16) 4 . . . ?
C1 P1 C1 C6 -38.0(13) 3_565 . . . ?
C1 P1 C1 C6 83.0(12) 2_455 . . . ?
C1 P1 C1 C2 17.8(15) 4 . . . ?
C1 P1 C1 C2 138.8(16) 3_565 . . . ?
C1 P1 C1 C2 -100.1(18) 2_455 . . . ?
C6 C1 C2 C3 -1(2) . . . . ?
P1 C1 C2 C3 -177.7(12) . . . . ?
C1 C2 C3 C4 -2(2) . . . . ?
C2 C3 C4 C5 6(3) . . . . ?
C3 C4 C5 C6 -7(3) . . . . ?
C4 C5 C6 C1 5(3) . . . . ?
C2 C1 C6 C5 0(3) . . . . ?
P1 C1 C6 C5 176.5(16) . . . . ?
